data_2219423
loop_
_publ_author_name
'Aburto-Luna, Violeta'
'Meza-Le\'on, Rosa-Luisa'
'Bern\`es, Sylvain'

_publ_section_title
;(<i>R</i>)-3,4,5-Trideoxy-5,6-didehydro-1,2-<i>O</i>-(2,2,2-trichloroethylidene)-\a-<small>D</small>-glucofuranose-6,3-carbolactone:
 a new derivative of \a-chloralose
;
_journal_coeditor_code PV2095
_journal_issue 9
_journal_name_full 'Acta Crystallographica Section E'
_journal_page_first o1784
_journal_paper_doi 10.1107/S1600536808026196
_journal_volume 64
_journal_year 2008
_chemical_formula_iupac 'C9 H7 Cl3 O5'
_chemical_formula_moiety 'C9 H7 Cl3 O5'
_chemical_formula_sum 'C9 H7 Cl3 O5'
_chemical_formula_weight 301.50
_chemical_melting_point_gt 416
_chemical_melting_point_lt 418
_chemical_name_common
;
(<i>R</i>)-3,4,5-Trideoxy-5,6-didehydro-1,2-<i>O</i>-(2,2,2-
trichloroethylidene)-\a-D-glucofuranose-6,3-carbolactone
;
_chemical_name_systematic
;
(<i>R</i>)-2-Trichloromethyl-3a,3b,7a,8a-tetrahydro-5H-
pyrano[2',3':4,5]furano[2,3-d][1,3]dioxol-5-one
;
_space_group_IT_number 19
_symmetry_cell_setting orthorhombic
_symmetry_space_group_name_Hall 'P 2ac 2ab'
_symmetry_space_group_name_H-M 'P 21 21 21'
_atom_sites_solution_hydrogens geom
_atom_sites_solution_primary direct
_atom_sites_solution_secondary difmap
_audit_creation_method SHELXL-97
_cell_angle_alpha 90.00
_cell_angle_beta 90.00
_cell_angle_gamma 90.00
_cell_formula_units_Z 8
_cell_length_a 9.129(4)
_cell_length_b 11.264(4)
_cell_length_c 23.156(7)
_cell_measurement_pressure 101(2)
_cell_measurement_reflns_used 78
_cell_measurement_temperature 298.0(10)
_cell_measurement_theta_max 12.41
_cell_measurement_theta_min 4.60
_cell_volume 2381.1(15)
_computing_cell_refinement 'XSCANS (Siemens, 1996)'
_computing_data_collection 'XSCANS (Siemens, 1996)'
_computing_data_reduction 'XSCANS (Siemens, 1996)'
_computing_molecular_graphics 'Mercury (Macrae <i>et al.</i>,  2006)'
_computing_publication_material 'SHELXL97 (Sheldrick, 2008)'
_computing_structure_refinement 'SHELXL97 (Sheldrick, 2008)'
_computing_structure_solution 'SHELXS97 (Sheldrick, 2008)'
_diffrn_ambient_temperature 298.0(10)
_diffrn_measured_fraction_theta_full 0.999
_diffrn_measured_fraction_theta_max 0.999
_diffrn_measurement_device_type 'Siemens P4'
_diffrn_measurement_method \w
_diffrn_radiation_monochromator graphite
_diffrn_radiation_source 'fine-focus sealed tube'
_diffrn_radiation_type MoK\a
_diffrn_radiation_wavelength 0.71073
_diffrn_reflns_av_R_equivalents 0.0441
_diffrn_reflns_av_sigmaI/netI 0.0383
_diffrn_reflns_limit_h_max 11
_diffrn_reflns_limit_h_min -11
_diffrn_reflns_limit_k_max 14
_diffrn_reflns_limit_k_min -14
_diffrn_reflns_limit_l_max 28
_diffrn_reflns_limit_l_min -28
_diffrn_reflns_number 6901
_diffrn_reflns_theta_full 26.24
_diffrn_reflns_theta_max 26.24
_diffrn_reflns_theta_min 1.76
_diffrn_standards_decay_% 2
_diffrn_standards_interval_count 97
_diffrn_standards_number 3
_exptl_absorpt_coefficient_mu 0.774
_exptl_absorpt_correction_T_max 0.926
_exptl_absorpt_correction_T_min 0.803
_exptl_absorpt_correction_type psi-scan
_exptl_absorpt_process_details '(XSCANS; Siemens, 1996)'
_exptl_crystal_colour Colourless
_exptl_crystal_density_diffrn 1.682
_exptl_crystal_density_method 'not measured'
_exptl_crystal_description Prism
_exptl_crystal_F_000 1216
_exptl_crystal_size_max 0.60
_exptl_crystal_size_mid 0.40
_exptl_crystal_size_min 0.10
_refine_diff_density_max 0.341
_refine_diff_density_min -0.353
_refine_ls_abs_structure_details 'Flack (1983), 2010 Friedel pairs'
_refine_ls_abs_structure_Flack 0.04(8)
_refine_ls_extinction_method none
_refine_ls_goodness_of_fit_ref 1.059
_refine_ls_hydrogen_treatment constr
_refine_ls_matrix_type full
_refine_ls_number_constraints 0
_refine_ls_number_parameters 307
_refine_ls_number_reflns 4735
_refine_ls_number_restraints 0
_refine_ls_restrained_S_all 1.059
_refine_ls_R_factor_all 0.0605
_refine_ls_R_factor_gt 0.0443
_refine_ls_shift/su_max 0.000
_refine_ls_shift/su_mean 0.000
_refine_ls_structure_factor_coef Fsqd
_refine_ls_weighting_details 'calc w=1/[\s^2^(Fo^2^)+(0.0319P)^2^+1.7306P] where P=(Fo^2^+2Fc^2^)/3'
_refine_ls_weighting_scheme calc
_refine_ls_wR_factor_gt 0.0982
_refine_ls_wR_factor_ref 0.1105
_reflns_number_gt 3838
_reflns_number_total 4735
_reflns_threshold_expression I>2\s(I)
_cod_data_source_file pv2095.cif
_cod_data_source_block I
_cod_database_code 2219423
_cod_database_fobs_code 2219423

loop_
_symmetry_equiv_pos_as_xyz
'x, y, z'
'-x+1/2, -y, z+1/2'
'-x, y+1/2, -z+1/2'
'x+1/2, -y+1/2, -z'

loop_
_atom_site_type_symbol
_atom_site_label
_atom_site_fract_x
_atom_site_fract_y
_atom_site_fract_z
_atom_site_U_iso_or_equiv
_atom_site_adp_type
_atom_site_calc_flag
_atom_site_refinement_flags
_atom_site_occupancy
Cl Cl1 1.0538(2) 0.40323(18) 0.81819(5) 0.1242(7) Uani d . 1
Cl Cl2 0.80275(18) 0.39332(15) 0.74470(6) 0.1046(5) Uani d . 1
Cl Cl3 0.87777(16) 0.60974(15) 0.80223(5) 0.0921(4) Uani d . 1
O O1 1.0741(4) 0.3469(3) 0.60422(14) 0.0810(10) Uani d . 1
C C2 1.1264(5) 0.4432(4) 0.63415(15) 0.0612(10) Uani d . 1
H H2A 1.2277 0.4611 0.6232 0.073 Uiso calc R 1
O O2 1.1138(3) 0.4251(3) 0.69476(11) 0.0730(9) Uani d . 1
C C3 1.0260(4) 0.5478(3) 0.62175(13) 0.0510(8) Uani d . 1
H H3A 1.0796 0.6165 0.6067 0.061 Uiso calc R 1
O O3 0.9574(3) 0.5723(2) 0.67532(9) 0.0533(6) Uani d . 1
C C3A 0.9171(4) 0.5005(3) 0.57924(14) 0.0486(8) Uani d . 1
H H3AA 0.8186 0.5317 0.5865 0.058 Uiso calc R 1
O O4 0.9700(3) 0.5335(2) 0.52305(9) 0.0540(6) Uani d . 1
C C5 0.9475(5) 0.4644(4) 0.47699(16) 0.0626(11) Uani d . 1
O O5 0.9798(5) 0.5044(3) 0.43064(11) 0.0863(11) Uani d . 1
C C6 0.8919(7) 0.3451(4) 0.4862(2) 0.0852(16) Uani d . 1
H H6A 0.8621 0.3004 0.4546 0.102 Uiso calc R 1
C C7 0.8828(7) 0.2992(4) 0.5377(2) 0.0914(18) Uani d . 1
H H7A 0.8493 0.2218 0.5421 0.110 Uiso calc R 1
C C7A 0.9250(6) 0.3685(4) 0.58927(18) 0.0684(12) Uani d . 1
H H7AA 0.8616 0.3469 0.6218 0.082 Uiso calc R 1
C C8 1.0435(5) 0.5219(4) 0.71861(14) 0.0561(10) Uani d . 1
H H8A 1.1158 0.5798 0.7323 0.067 Uiso calc R 1
C C9 0.9472(5) 0.4813(4) 0.76875(16) 0.0675(12) Uani d . 1
Cl Cl11 0.48873(14) 0.45925(9) 0.55424(4) 0.0678(3) Uani d . 1
Cl Cl12 0.32408(13) 0.58949(15) 0.47031(5) 0.0852(4) Uani d . 1
Cl Cl13 0.63514(12) 0.59974(13) 0.46866(4) 0.0733(3) Uani d . 1
O O11 0.3340(3) 0.6649(2) 0.68090(10) 0.0568(7) Uani d . 1
C C12 0.3800(5) 0.7463(3) 0.63918(14) 0.0527(9) Uani d . 1
H H12A 0.3338 0.8239 0.6452 0.063 Uiso calc R 1
O O12 0.3488(3) 0.7016(3) 0.58318(10) 0.0583(7) Uani d . 1
C C13 0.5434(5) 0.7557(3) 0.64229(13) 0.0503(9) Uani d . 1
H H13A 0.5779 0.8380 0.6443 0.060 Uiso calc R 1
O O13 0.5930(3) 0.6951(2) 0.59195(10) 0.0506(6) Uani d . 1
C C13A 0.5833(4) 0.6837(3) 0.69550(14) 0.0476(8) Uani d . 1
H H13B 0.6778 0.6433 0.6912 0.057 Uiso calc R 1
O O14 0.5842(3) 0.7680(2) 0.74220(10) 0.0552(7) Uani d . 1
C C15 0.5407(5) 0.7344(3) 0.79577(14) 0.0547(9) Uani d . 1
O O15 0.5549(4) 0.8058(3) 0.83396(11) 0.0814(10) Uani d . 1
C C16 0.4746(5) 0.6189(3) 0.80334(14) 0.0598(10) Uani d . 1
H H16A 0.4626 0.5891 0.8405 0.072 Uiso calc R 1
C C17 0.4312(5) 0.5554(3) 0.75938(15) 0.0542(9) Uani d . 1
H H17A 0.3833 0.4836 0.7655 0.065 Uiso calc R 1
C C17A 0.4586(4) 0.5981(3) 0.69935(13) 0.0460(8) Uani d . 1
H H17B 0.4750 0.5307 0.6734 0.055 Uiso calc R 1
C C18 0.4790(4) 0.7002(3) 0.55198(14) 0.0498(8) Uani d . 1
H H18A 0.4872 0.7724 0.5286 0.060 Uiso calc R 1
C C19 0.4815(4) 0.5908(3) 0.51320(13) 0.0500(8) Uani d . 1

loop_
_atom_site_aniso_label
_atom_site_aniso_U_11
_atom_site_aniso_U_22
_atom_site_aniso_U_33
_atom_site_aniso_U_12
_atom_site_aniso_U_13
_atom_site_aniso_U_23
Cl1 0.1478(14) 0.1669(16) 0.0579(6) 0.0583(13) 0.0186(8) 0.0493(9)
Cl2 0.1170(11) 0.1059(11) 0.0909(9) -0.0468(9) 0.0423(8) -0.0014(8)
Cl3 0.0981(9) 0.1150(11) 0.0632(6) 0.0175(8) 0.0090(6) -0.0219(7)
O1 0.119(3) 0.0595(19) 0.0646(18) 0.0256(19) 0.0019(19) 0.0040(15)
C2 0.068(2) 0.074(3) 0.0413(18) 0.009(2) 0.0125(18) 0.0106(19)
O2 0.082(2) 0.094(2) 0.0429(13) 0.0327(18) 0.0134(13) 0.0182(15)
C3 0.059(2) 0.0539(19) 0.0401(16) -0.0027(19) 0.0064(16) 0.0059(15)
O3 0.0669(16) 0.0559(14) 0.0371(11) 0.0089(13) 0.0027(11) 0.0023(10)
C3A 0.060(2) 0.0480(19) 0.0382(16) -0.0023(17) 0.0064(16) 0.0007(15)
O4 0.0784(17) 0.0454(13) 0.0380(11) -0.0015(13) 0.0041(13) 0.0050(10)
C5 0.089(3) 0.055(2) 0.0439(19) 0.008(2) 0.010(2) -0.0023(17)
O5 0.141(3) 0.0767(19) 0.0410(13) 0.003(2) 0.0180(18) 0.0018(13)
C6 0.137(5) 0.059(3) 0.060(3) -0.015(3) 0.002(3) -0.015(2)
C7 0.153(5) 0.054(3) 0.067(3) -0.021(3) 0.008(3) -0.004(2)
C7A 0.106(4) 0.051(2) 0.048(2) -0.016(2) 0.009(2) 0.0023(18)
C8 0.056(2) 0.071(3) 0.0408(17) 0.005(2) 0.0053(17) 0.0085(17)
C9 0.075(3) 0.082(3) 0.0449(19) 0.009(2) 0.0119(19) 0.0139(19)
Cl11 0.0934(8) 0.0501(5) 0.0599(5) -0.0081(5) 0.0111(6) -0.0027(4)
Cl12 0.0661(6) 0.1375(12) 0.0518(5) 0.0059(7) -0.0119(5) -0.0211(7)
Cl13 0.0659(6) 0.1098(9) 0.0443(5) -0.0028(6) 0.0161(4) 0.0017(6)
O11 0.0608(16) 0.0652(17) 0.0443(13) 0.0013(13) -0.0010(12) 0.0127(12)
C12 0.077(3) 0.047(2) 0.0342(16) 0.0121(19) -0.0010(17) -0.0003(15)
O12 0.0589(16) 0.080(2) 0.0364(12) 0.0177(14) -0.0038(11) -0.0060(12)
C13 0.075(3) 0.0403(17) 0.0355(15) -0.0042(18) 0.0029(16) 0.0013(14)
O13 0.0557(14) 0.0606(16) 0.0356(11) -0.0098(12) 0.0012(10) -0.0033(11)
C13A 0.063(2) 0.0419(18) 0.0377(16) 0.0000(16) -0.0030(15) -0.0069(15)
O14 0.0838(18) 0.0433(13) 0.0386(11) -0.0123(13) -0.0030(12) -0.0040(10)
C15 0.080(3) 0.0457(18) 0.0378(16) -0.0019(19) -0.0027(18) -0.0038(15)
O15 0.137(3) 0.0614(17) 0.0461(14) -0.0131(19) -0.0012(17) -0.0150(14)
C16 0.093(3) 0.050(2) 0.0359(16) 0.001(2) -0.0011(19) 0.0065(15)
C17 0.080(3) 0.0399(18) 0.0430(17) -0.0034(18) -0.0025(18) 0.0076(15)
C17A 0.065(2) 0.0376(16) 0.0356(14) 0.0000(17) -0.0054(15) -0.0001(13)
C18 0.062(2) 0.0500(19) 0.0376(15) 0.0018(17) 0.0035(17) 0.0075(15)
C19 0.053(2) 0.064(2) 0.0326(14) -0.0013(19) 0.0015(14) -0.0001(15)

loop_
_atom_type_symbol
_atom_type_description
_atom_type_scat_dispersion_real
_atom_type_scat_dispersion_imag
_atom_type_scat_source
C C 0.0033 0.0016 'International Tables Vol C Tables 4.2.6.8 and 6.1.1.4'
H H 0.0000 0.0000 'International Tables Vol C Tables 4.2.6.8 and 6.1.1.4'
O O 0.0106 0.0060 'International Tables Vol C Tables 4.2.6.8 and 6.1.1.4'
Cl Cl 0.1484 0.1585 'International Tables Vol C Tables 4.2.6.8 and 6.1.1.4'

loop_
_geom_angle_atom_site_label_1
_geom_angle_atom_site_label_2
_geom_angle_atom_site_label_3
_geom_angle
C2 O1 C7A 108.6(4)
O1 C2 O2 110.9(4)
O1 C2 C3 107.9(3)
O2 C2 C3 104.4(3)
O1 C2 H2A 111.1
O2 C2 H2A 111.1
C3 C2 H2A 111.1
C8 O2 C2 108.6(3)
O3 C3 C3A 110.6(3)
O3 C3 C2 104.6(3)
C3A C3 C2 104.4(3)
O3 C3 H3A 112.3
C3A C3 H3A 112.3
C2 C3 H3A 112.3
C8 O3 C3 107.5(3)
O4 C3A C3 106.3(3)
O4 C3A C7A 112.3(3)
C3 C3A C7A 102.6(3)
O4 C3A H3AA 111.7
C3 C3A H3AA 111.7
C7A C3A H3AA 111.7
C5 O4 C3A 121.4(3)
O5 C5 O4 117.2(4)
O5 C5 C6 124.4(4)
O4 C5 C6 118.4(3)
C7 C6 C5 121.6(4)
C7 C6 H6A 119.2
C5 C6 H6A 119.2
C6 C7 C7A 120.9(4)
C6 C7 H7A 119.5
C7A C7 H7A 119.5
O1 C7A C7 110.8(5)
O1 C7A C3A 104.6(4)
C7 C7A C3A 112.6(4)
O1 C7A H7AA 109.6
C7 C7A H7AA 109.6
C3A C7A H7AA 109.6
O2 C8 O3 107.2(3)
O2 C8 C9 109.6(3)
O3 C8 C9 110.1(3)
O2 C8 H8A 110.0
O3 C8 H8A 110.0
C9 C8 H8A 110.0
C8 C9 Cl1 109.3(3)
C8 C9 Cl2 111.3(3)
Cl1 C9 Cl2 110.3(3)
C8 C9 Cl3 107.2(3)
Cl1 C9 Cl3 109.1(2)
Cl2 C9 Cl3 109.6(3)
C12 O11 C17A 108.3(3)
O11 C12 O12 109.8(3)
O11 C12 C13 108.2(3)
O12 C12 C13 105.6(3)
O11 C12 H12A 111.0
O12 C12 H12A 111.0
C13 C12 H12A 111.0
C18 O12 C12 107.9(3)
O13 C13 C12 104.1(3)
O13 C13 C13A 109.4(3)
C12 C13 C13A 103.9(3)
O13 C13 H13A 112.9
C12 C13 H13A 112.9
C13A C13 H13A 112.9
C18 O13 C13 106.6(3)
O14 C13A C17A 112.7(3)
O14 C13A C13 105.0(3)
C17A C13A C13 102.1(3)
O14 C13A H13B 112.1
C17A C13A H13B 112.1
C13 C13A H13B 112.1
C15 O14 C13A 120.1(3)
O15 C15 O14 117.0(3)
O15 C15 C16 123.9(3)
O14 C15 C16 119.0(3)
C17 C16 C15 121.7(3)
C17 C16 H16A 119.1
C15 C16 H16A 119.1
C16 C17 C17A 119.9(3)
C16 C17 H17A 120.0
C17A C17 H17A 120.0
O11 C17A C17 108.4(3)
O11 C17A C13A 104.4(3)
C17 C17A C13A 113.0(3)
O11 C17A H17B 110.3
C17 C17A H17B 110.3
C13A C17A H17B 110.3
O12 C18 O13 107.1(2)
O12 C18 C19 109.1(3)
O13 C18 C19 110.3(3)
O12 C18 H18A 110.1
O13 C18 H18A 110.1
C19 C18 H18A 110.1
C18 C19 Cl13 108.3(3)
C18 C19 Cl12 109.2(3)
Cl13 C19 Cl12 109.01(16)
C18 C19 Cl11 111.3(2)
Cl13 C19 Cl11 109.7(2)
Cl12 C19 Cl11 109.3(2)

loop_
_geom_bond_atom_site_label_1
_geom_bond_atom_site_label_2
_geom_bond_distance
Cl1 C9 1.741(4)
Cl2 C9 1.741(5)
Cl3 C9 1.760(5)
O1 C2 1.373(6)
O1 C7A 1.426(6)
C2 O2 1.423(4)
C2 C3 1.520(6)
C2 H2A 0.9800
O2 C8 1.381(5)
C3 O3 1.417(4)
C3 C3A 1.497(5)
C3 H3A 0.9800
O3 C8 1.395(4)
C3A O4 1.436(4)
C3A C7A 1.507(6)
C3A H3AA 0.9800
O4 C5 1.337(5)
C5 O5 1.201(5)
C5 C6 1.452(7)
C6 C7 1.302(6)
C6 H6A 0.9300
C7 C7A 1.478(6)
C7 H7A 0.9300
C7A H7AA 0.9800
C8 C9 1.527(5)
C8 H8A 0.9800
Cl11 C19 1.761(4)
Cl12 C19 1.747(4)
Cl13 C19 1.744(4)
O11 C12 1.397(4)
O11 C17A 1.429(4)
C12 O12 1.420(4)
C12 C13 1.497(6)
C12 H12A 0.9800
O12 C18 1.390(4)
C13 O13 1.424(4)
C13 C13A 1.520(5)
C13 H13A 0.9800
O13 C18 1.394(4)
C13A O14 1.439(4)
C13A C17A 1.495(5)
C13A H13B 0.9800
O14 C15 1.356(4)
C15 O15 1.202(4)
C15 C16 1.445(5)
C16 C17 1.306(5)
C16 H16A 0.9300
C17 C17A 1.492(5)
C17 H17A 0.9300
C17A H17B 0.9800
C18 C19 1.526(5)
C18 H18A 0.9800

loop_
_geom_torsion_atom_site_label_1
_geom_torsion_atom_site_label_2
_geom_torsion_atom_site_label_3
_geom_torsion_atom_site_label_4
_geom_torsion
C7A O1 C2 O2 94.8(4)
C7A O1 C2 C3 -19.0(4)
O1 C2 O2 C8 -128.5(4)
C3 C2 O2 C8 -12.5(5)
O1 C2 C3 O3 113.3(3)
O2 C2 C3 O3 -4.7(4)
O1 C2 C3 C3A -2.9(4)
O2 C2 C3 C3A -120.9(3)
C3A C3 O3 C8 132.0(3)
C2 C3 O3 C8 20.1(4)
O3 C3 C3A O4 151.9(3)
C2 C3 C3A O4 -96.1(3)
O3 C3 C3A C7A -90.1(4)
C2 C3 C3A C7A 21.9(4)
C3 C3A O4 C5 147.0(4)
C7A C3A O4 C5 35.6(5)
C3A O4 C5 O5 171.5(4)
C3A O4 C5 C6 -10.9(6)
O5 C5 C6 C7 167.8(6)
O4 C5 C6 C7 -9.5(8)
C5 C6 C7 C7A 1.8(10)
C2 O1 C7A C7 154.9(4)
C2 O1 C7A C3A 33.4(4)
C6 C7 C7A O1 -93.4(7)
C6 C7 C7A C3A 23.4(8)
O4 C3A C7A O1 80.2(4)
C3 C3A C7A O1 -33.5(4)
O4 C3A C7A C7 -40.1(6)
C3 C3A C7A C7 -153.8(4)
C2 O2 C8 O3 25.7(4)
C2 O2 C8 C9 145.1(4)
C3 O3 C8 O2 -28.8(4)
C3 O3 C8 C9 -147.9(3)
O2 C8 C9 Cl1 55.3(4)
O3 C8 C9 Cl1 173.0(3)
O2 C8 C9 Cl2 -66.7(4)
O3 C8 C9 Cl2 51.0(4)
O2 C8 C9 Cl3 173.4(3)
O3 C8 C9 Cl3 -68.9(4)
C17A O11 C12 O12 99.0(3)
C17A O11 C12 C13 -15.8(4)
O11 C12 O12 C18 -124.3(3)
C13 C12 O12 C18 -7.8(4)
O11 C12 C13 O13 107.1(3)
O12 C12 C13 O13 -10.4(4)
O11 C12 C13 C13A -7.4(4)
O12 C12 C13 C13A -124.9(3)
C12 C13 O13 C18 25.0(4)
C13A C13 O13 C18 135.5(3)
O13 C13 C13A O14 157.7(3)
C12 C13 C13A O14 -91.6(3)
O13 C13 C13A C17A -84.5(3)
C12 C13 C13A C17A 26.1(3)
C17A C13A O14 C15 35.4(5)
C13 C13A O14 C15 145.7(3)
C13A O14 C15 O15 174.2(4)
C13A O14 C15 C16 -8.6(6)
O15 C15 C16 C17 164.2(5)
O14 C15 C16 C17 -12.7(7)
C15 C16 C17 C17A 4.1(7)
C12 O11 C17A C17 153.7(3)
C12 O11 C17A C13A 33.0(3)
C16 C17 C17A O11 -92.0(5)
C16 C17 C17A C13A 23.2(5)
O14 C13A C17A O11 76.1(3)
C13 C13A C17A O11 -35.9(3)
O14 C13A C17A C17 -41.4(4)
C13 C13A C17A C17 -153.5(3)
C12 O12 C18 O13 23.9(4)
C12 O12 C18 C19 143.2(3)
C13 O13 C18 O12 -30.9(3)
C13 O13 C18 C19 -149.5(3)
O12 C18 C19 Cl13 173.3(2)
O13 C18 C19 Cl13 -69.4(3)
O12 C18 C19 Cl12 54.7(3)
O13 C18 C19 Cl12 172.1(2)
O12 C18 C19 Cl11 -66.0(3)
O13 C18 C19 Cl11 51.3(4)

loop_
_cod_related_entry_id
_cod_related_entry_database
_cod_related_entry_code
1 ChemSpider 24740622
